data_7100444
loop_
_publ_author_name
'Peter Junk'
'Marcus Cole'

_publ_section_title
;
The synthesis of a sterically hindered samarium(II)
bis(amidinate) and conversion to its homoleptic trivalent congener
;
_journal_name_full 'Chemical Communications'
_journal_paper_doi 10.1039/b501447f
_journal_year 2005
_chemical_formula_moiety 'C54 H78 F N4 O Sm'
_chemical_formula_sum 'C54 H78 F N4 O Sm'
_chemical_formula_weight 968.55
_chemical_name_common '[Sm(F)(DippForm)2(THF)]'
_chemical_temperature_decomposition 549
_space_group_IT_number 14
_symmetry_cell_setting monoclinic
_symmetry_space_group_name_Hall '-P 2yn'
_symmetry_space_group_name_H-M 'P 1 21/n 1'
_cell_angle_alpha 90.00
_cell_angle_beta 110.0650(10)
_cell_angle_gamma 90.00
_cell_formula_units_Z 4
_cell_length_a 20.4714(2)
_cell_length_b 12.1996(2)
_cell_length_c 21.6593(3)
_cell_measurement_temperature 123(2)
_cell_volume 5080.93(12)
_diffrn_ambient_temperature 123(2)
_exptl_crystal_density_diffrn 1.266
_cod_depositor_comments
;
The following automatic conversions were performed:

'_chemical_melting_point' tag was changed to
'_chemical_temperature_decomposition' since the value had been '549
(dec.)'. The value '549 (dec.)' was changed to '549'.

Automatic conversion script
Id: cif_fix_values 1646 2011-03-28 12:23:43Z adriana 
;
_cod_original_sg_symbol_H-M 'P 21/n'
_cod_database_code 7100444

loop_
_symmetry_equiv_pos_as_xyz
'x, y, z'
'-x+1/2, y+1/2, -z+1/2'
'-x, -y, -z'
'x-1/2, -y-1/2, z-1/2'

loop_
_atom_site_label
_atom_site_type_symbol
_atom_site_fract_x
_atom_site_fract_y
_atom_site_fract_z
_atom_site_U_iso_or_equiv
_atom_site_adp_type
_atom_site_occupancy
_atom_site_symmetry_multiplicity
_atom_site_calc_flag
_atom_site_refinement_flags
_atom_site_disorder_assembly
_atom_site_disorder_group
Sm1 Sm 0.568731(7) 0.600983(12) 0.264671(7) 0.01787(9) Uani 1 1 d . . .
F1 F 0.66911(11) 0.54461(18) 0.27761(11) 0.0329(5) Uani 1 1 d . . .
O1 O 0.62172(13) 0.77893(19) 0.25711(13) 0.0287(5) Uani 1 1 d . . .
N1 N 0.48501(14) 0.4719(2) 0.19389(13) 0.0206(5) Uani 1 1 d . . .
N2 N 0.51011(14) 0.6251(2) 0.14593(14) 0.0201(5) Uani 1 1 d . . .
N3 N 0.51767(13) 0.7004(2) 0.33506(13) 0.0203(5) Uani 1 1 d . . .
N4 N 0.55513(13) 0.5248(2) 0.36440(13) 0.0196(5) Uani 1 1 d . . .
C1 C 0.45241(17) 0.3672(3) 0.18811(15) 0.0217(6) Uani 1 1 d . . .
C2 C 0.49212(18) 0.2761(3) 0.22000(16) 0.0250(6) Uani 1 1 d . . .
C3 C 0.4598(2) 0.1747(3) 0.21565(19) 0.0314(8) Uani 1 1 d . . .
H3 H 0.4864 0.1128 0.2365 0.038 Uiso 1 1 calc R . .
C4 C 0.3893(2) 0.1627(3) 0.1813(2) 0.0342(8) Uani 1 1 d . . .
H4 H 0.3679 0.0930 0.1786 0.041 Uiso 1 1 calc R . .
C5 C 0.3503(2) 0.2522(3) 0.15094(19) 0.0330(8) Uani 1 1 d . . .
H5 H 0.3020 0.2431 0.1274 0.040 Uiso 1 1 calc R . .
C6 C 0.38011(17) 0.3554(3) 0.15411(17) 0.0264(7) Uani 1 1 d . . .
C7 C 0.57010(18) 0.2878(3) 0.25634(19) 0.0318(8) Uani 1 1 d . . .
H7 H 0.5782 0.3622 0.2769 0.038 Uiso 1 1 calc R . .
C8 C 0.5993(2) 0.2035(3) 0.3116(2) 0.0397(9) Uani 1 1 d . . .
H8A H 0.5972 0.1302 0.2925 0.060 Uiso 1 1 calc R . .
H8B H 0.5717 0.2048 0.3406 0.060 Uiso 1 1 calc R . .
H8C H 0.6478 0.2217 0.3369 0.060 Uiso 1 1 calc R . .
C9 C 0.6096(2) 0.2821(4) 0.2088(2) 0.0440(10) Uani 1 1 d . . .
H9A H 0.6032 0.2095 0.1882 0.066 Uiso 1 1 calc R . .
H9B H 0.6592 0.2946 0.2327 0.066 Uiso 1 1 calc R . .
H9C H 0.5921 0.3383 0.1749 0.066 Uiso 1 1 calc R . .
C10 C 0.33477(19) 0.4534(3) 0.1261(2) 0.0364(9) Uani 1 1 d . . .
H10 H 0.3623 0.5054 0.1090 0.044 Uiso 1 1 calc R . .
C11 C 0.3171(3) 0.5114(4) 0.1800(3) 0.0674(17) Uani 1 1 d . . .
H11A H 0.2844 0.4667 0.1932 0.101 Uiso 1 1 calc R . .
H11B H 0.2959 0.5825 0.1638 0.101 Uiso 1 1 calc R . .
H11C H 0.3597 0.5227 0.2179 0.101 Uiso 1 1 calc R . .
C12 C 0.2682(2) 0.4265(5) 0.0696(2) 0.0487(11) Uani 1 1 d . . .
H12A H 0.2788 0.3763 0.0390 0.073 Uiso 1 1 calc R . .
H12B H 0.2480 0.4941 0.0465 0.073 Uiso 1 1 calc R . .
H12C H 0.2349 0.3917 0.0870 0.073 Uiso 1 1 calc R . .
C13 C 0.52151(16) 0.6743(2) 0.09073(15) 0.0208(6) Uani 1 1 d . . .
C14 C 0.48062(18) 0.7643(3) 0.05946(16) 0.0246(6) Uani 1 1 d . . .
C15 C 0.4919(2) 0.8121(3) 0.00542(19) 0.0317(8) Uani 1 1 d . . .
H15 H 0.4641 0.8725 -0.0161 0.038 Uiso 1 1 calc R . .
C16 C 0.5432(2) 0.7730(3) -0.01735(18) 0.0330(8) Uani 1 1 d . . .
H16 H 0.5496 0.8052 -0.0548 0.040 Uiso 1 1 calc R . .
C17 C 0.58474(19) 0.6871(3) 0.01486(17) 0.0293(7) Uani 1 1 d . . .
H17 H 0.6202 0.6611 -0.0005 0.035 Uiso 1 1 calc R . .
C18 C 0.57585(17) 0.6376(3) 0.06959(15) 0.0228(6) Uani 1 1 d . . .
C19 C 0.42262(18) 0.8070(3) 0.08275(17) 0.0265(7) Uani 1 1 d . . .
H19 H 0.4360 0.7889 0.1305 0.032 Uiso 1 1 calc R . .
C20 C 0.4136(2) 0.9311(3) 0.0761(2) 0.0387(9) Uani 1 1 d . . .
H20A H 0.4581 0.9670 0.0993 0.058 Uiso 1 1 calc R . .
H20B H 0.3790 0.9547 0.0953 0.058 Uiso 1 1 calc R . .
H20C H 0.3978 0.9514 0.0295 0.058 Uiso 1 1 calc R . .
C21 C 0.35429(19) 0.7487(3) 0.04724(19) 0.0333(8) Uani 1 1 d . . .
H21A H 0.3408 0.7617 -0.0001 0.050 Uiso 1 1 calc R . .
H21B H 0.3181 0.7769 0.0631 0.050 Uiso 1 1 calc R . .
H21C H 0.3600 0.6698 0.0559 0.050 Uiso 1 1 calc R . .
C22 C 0.62552(17) 0.5461(3) 0.10476(16) 0.0249(6) Uani 1 1 d . . .
H22 H 0.6144 0.5256 0.1448 0.030 Uiso 1 1 calc R . .
C23 C 0.7015(2) 0.5840(3) 0.1274(2) 0.0346(8) Uani 1 1 d . . .
H23A H 0.7152 0.5978 0.0890 0.052 Uiso 1 1 calc R . .
H23B H 0.7314 0.5270 0.1547 0.052 Uiso 1 1 calc R . .
H23C H 0.7065 0.6516 0.1531 0.052 Uiso 1 1 calc R . .
C24 C 0.6158(2) 0.4439(3) 0.06156(19) 0.0342(8) Uani 1 1 d . . .
H24A H 0.5670 0.4208 0.0472 0.051 Uiso 1 1 calc R . .
H24B H 0.6453 0.3847 0.0868 0.051 Uiso 1 1 calc R . .
H24C H 0.6287 0.4606 0.0230 0.051 Uiso 1 1 calc R . .
C25 C 0.48565(15) 0.5223(2) 0.14020(15) 0.0209(6) Uani 1 1 d . . .
H25 H 0.4692 0.4868 0.0987 0.025 Uiso 1 1 calc R . .
C26 C 0.49770(17) 0.8039(3) 0.35315(16) 0.0232(6) Uani 1 1 d . . .
C27 C 0.42818(19) 0.8391(3) 0.3237(2) 0.0317(8) Uani 1 1 d . . .
C28 C 0.4094(2) 0.9420(4) 0.3414(2) 0.0470(11) Uani 1 1 d . . .
H28 H 0.3628 0.9667 0.3223 0.056 Uiso 1 1 calc R . .
C29 C 0.4576(2) 1.0076(3) 0.3860(3) 0.0480(11) Uani 1 1 d . . .
H29 H 0.4436 1.0761 0.3983 0.058 Uiso 1 1 calc R . .
C30 C 0.5256(2) 0.9751(3) 0.4128(2) 0.0408(10) Uani 1 1 d . . .
H30 H 0.5585 1.0220 0.4427 0.049 Uiso 1 1 calc R . .
C31 C 0.54727(19) 0.8727(3) 0.39651(19) 0.0284(7) Uani 1 1 d . . .
C32 C 0.37322(19) 0.7681(3) 0.2758(2) 0.0376(9) Uani 1 1 d . . .
H32 H 0.3971 0.7059 0.2622 0.045 Uiso 1 1 calc R . .
C33 C 0.3310(3) 0.8323(4) 0.2138(2) 0.0518(11) Uani 1 1 d . . .
H33A H 0.3005 0.8848 0.2249 0.078 Uiso 1 1 calc R . .
H33B H 0.3027 0.7811 0.1804 0.078 Uiso 1 1 calc R . .
H33C H 0.3628 0.8717 0.1966 0.078 Uiso 1 1 calc R . .
C34 C 0.3241(3) 0.7208(4) 0.3078(3) 0.0570(13) Uani 1 1 d . . .
H34A H 0.3501 0.6732 0.3444 0.086 Uiso 1 1 calc R . .
H34B H 0.2877 0.6781 0.2754 0.086 Uiso 1 1 calc R . .
H34C H 0.3026 0.7806 0.3243 0.086 Uiso 1 1 calc R . .
C35 C 0.62389(18) 0.8428(3) 0.42513(19) 0.0287(7) Uani 1 1 d . . .
H35 H 0.6309 0.7739 0.4031 0.034 Uiso 1 1 calc R . .
C36 C 0.6699(2) 0.9311(4) 0.4115(2) 0.0385(9) Uani 1 1 d . . .
H36A H 0.6559 0.9435 0.3640 0.058 Uiso 1 1 calc R . .
H36B H 0.7186 0.9073 0.4285 0.058 Uiso 1 1 calc R . .
H36C H 0.6649 0.9994 0.4333 0.058 Uiso 1 1 calc R . .
C37 C 0.6456(2) 0.8197(3) 0.4984(2) 0.0371(9) Uani 1 1 d . . .
H37A H 0.6348 0.8834 0.5208 0.056 Uiso 1 1 calc R . .
H37B H 0.6957 0.8051 0.5161 0.056 Uiso 1 1 calc R . .
H37C H 0.6202 0.7556 0.5056 0.056 Uiso 1 1 calc R . .
C38 C 0.56257(17) 0.4333(3) 0.40716(15) 0.0205(6) Uani 1 1 d . . .
C39 C 0.6297(2) 0.3929(2) 0.44192(18) 0.0240(7) Uani 1 1 d . . .
C40 C 0.63688(19) 0.3055(3) 0.48500(17) 0.0286(7) Uani 1 1 d . . .
H40 H 0.6820 0.2787 0.5090 0.034 Uiso 1 1 calc R . .
C41 C 0.5797(2) 0.2569(3) 0.49358(17) 0.0296(7) Uani 1 1 d . . .
H41 H 0.5854 0.1989 0.5243 0.035 Uiso 1 1 calc R . .
C42 C 0.51370(19) 0.2938(3) 0.45681(17) 0.0268(7) Uani 1 1 d . . .
H42 H 0.4743 0.2587 0.4617 0.032 Uiso 1 1 calc R . .
C43 C 0.50345(18) 0.3813(3) 0.41280(17) 0.0233(6) Uani 1 1 d . . .
C44 C 0.69314(18) 0.4452(3) 0.43243(18) 0.0289(7) Uani 1 1 d . . .
H44 H 0.6802 0.4628 0.3846 0.035 Uiso 1 1 calc R . .
C45 C 0.7571(2) 0.3704(4) 0.4506(2) 0.0386(9) Uani 1 1 d . . .
H45A H 0.7925 0.4035 0.4355 0.058 Uiso 1 1 calc R . .
H45B H 0.7437 0.2987 0.4296 0.058 Uiso 1 1 calc R . .
H45C H 0.7759 0.3611 0.4985 0.058 Uiso 1 1 calc R . .
C46 C 0.7128(2) 0.5528(3) 0.4698(3) 0.0447(10) Uani 1 1 d . . .
H46A H 0.6721 0.6012 0.4579 0.067 Uiso 1 1 calc R . .
H46B H 0.7501 0.5883 0.4584 0.067 Uiso 1 1 calc R . .
H46C H 0.7288 0.5383 0.5172 0.067 Uiso 1 1 calc R . .
C47 C 0.42957(19) 0.4148(3) 0.37226(18) 0.0249(7) Uani 1 1 d . . .
H47 H 0.4322 0.4696 0.3389 0.030 Uiso 1 1 calc R . .
C48 C 0.38644(19) 0.3170(3) 0.33527(19) 0.0315(7) Uani 1 1 d . . .
H48A H 0.4103 0.2822 0.3081 0.047 Uiso 1 1 calc R . .
H48B H 0.3405 0.3426 0.3071 0.047 Uiso 1 1 calc R . .
H48C H 0.3810 0.2636 0.3670 0.047 Uiso 1 1 calc R . .
C49 C 0.3931(2) 0.4694(3) 0.4153(2) 0.0343(8) Uani 1 1 d . . .
H49A H 0.3880 0.4162 0.4472 0.051 Uiso 1 1 calc R . .
H49B H 0.3470 0.4952 0.3875 0.051 Uiso 1 1 calc R . .
H49C H 0.4209 0.5317 0.4386 0.051 Uiso 1 1 calc R . .
C50 C 0.52883(17) 0.6173(2) 0.37729(16) 0.0201(6) Uani 1 1 d . . .
H50 H 0.5180 0.6245 0.4164 0.024 Uiso 1 1 calc R . .
C51 C 0.5803(2) 0.8744(3) 0.2270(2) 0.0355(8) Uani 1 1 d . . .
H51A H 0.5639 0.9130 0.2592 0.043 Uiso 1 1 calc R . .
H51B H 0.5393 0.8523 0.1890 0.043 Uiso 1 1 calc R . .
C52 C 0.6279(3) 0.9475(4) 0.2050(3) 0.0554(13) Uani 1 1 d . . .
H52A H 0.6032 0.9778 0.1607 0.067 Uiso 1 1 calc R . .
H52B H 0.6455 1.0090 0.2361 0.067 Uiso 1 1 calc R . .
C53 C 0.6867(3) 0.8742(4) 0.2041(3) 0.0537(13) Uani 1 1 d . . .
H53A H 0.7300 0.9164 0.2118 0.064 Uiso 1 1 calc R . .
H53B H 0.6750 0.8345 0.1618 0.064 Uiso 1 1 calc R . .
C54 C 0.6934(2) 0.7958(3) 0.2605(2) 0.0352(8) Uani 1 1 d . . .
H54A H 0.7150 0.7258 0.2546 0.042 Uiso 1 1 calc R . .
H54B H 0.7216 0.8285 0.3032 0.042 Uiso 1 1 calc R . .

loop_
_atom_site_aniso_label
_atom_site_aniso_U_11
_atom_site_aniso_U_22
_atom_site_aniso_U_33
_atom_site_aniso_U_23
_atom_site_aniso_U_13
_atom_site_aniso_U_12
Sm1 0.01784(12) 0.01574(13) 0.01768(12) -0.00207(5) 0.00309(8) -0.00166(5)
F1 0.0273(10) 0.0357(11) 0.0349(12) 0.0039(9) 0.0095(9) 0.0055(9)
O1 0.0274(12) 0.0232(11) 0.0346(13) -0.0023(10) 0.0097(10) -0.0060(9)
N1 0.0218(13) 0.0166(12) 0.0201(13) -0.0003(10) 0.0028(10) -0.0021(10)
N2 0.0204(12) 0.0143(11) 0.0234(13) 0.0001(10) 0.0047(10) 0.0000(10)
N3 0.0214(12) 0.0153(12) 0.0222(13) -0.0010(10) 0.0047(10) 0.0013(10)
N4 0.0205(12) 0.0159(12) 0.0208(12) -0.0008(10) 0.0048(10) 0.0004(10)
C1 0.0269(16) 0.0159(13) 0.0209(15) -0.0037(12) 0.0063(12) -0.0056(12)
C2 0.0315(17) 0.0189(14) 0.0230(15) -0.0012(12) 0.0071(13) 0.0021(13)
C3 0.044(2) 0.0177(15) 0.0328(19) -0.0012(13) 0.0141(16) 0.0004(14)
C4 0.046(2) 0.0215(16) 0.037(2) -0.0066(14) 0.0162(17) -0.0130(15)
C5 0.0310(18) 0.0317(19) 0.0320(19) -0.0052(15) 0.0052(15) -0.0130(15)
C6 0.0256(16) 0.0268(17) 0.0233(16) 0.0004(13) 0.0039(13) -0.0045(13)
C7 0.0318(19) 0.0184(17) 0.039(2) 0.0020(13) 0.0045(16) 0.0040(12)
C8 0.045(2) 0.0267(18) 0.033(2) -0.0012(15) -0.0057(17) 0.0089(16)
C9 0.037(2) 0.035(2) 0.058(3) 0.0083(19) 0.015(2) 0.0083(17)
C10 0.0253(17) 0.0293(18) 0.042(2) 0.0120(16) -0.0042(15) -0.0067(14)
C11 0.084(4) 0.040(2) 0.048(3) -0.016(2) -0.016(3) 0.030(3)
C12 0.039(2) 0.067(3) 0.031(2) -0.002(2) -0.0003(18) 0.008(2)
C13 0.0247(15) 0.0163(14) 0.0185(14) -0.0016(11) 0.0037(12) -0.0038(11)
C14 0.0275(16) 0.0208(15) 0.0218(15) -0.0015(12) 0.0037(12) -0.0028(12)
C15 0.039(2) 0.0240(16) 0.0290(18) 0.0082(13) 0.0082(15) 0.0030(14)
C16 0.043(2) 0.0311(18) 0.0254(17) 0.0048(14) 0.0121(15) -0.0045(15)
C17 0.0318(17) 0.0303(17) 0.0265(17) -0.0005(13) 0.0110(14) -0.0034(14)
C18 0.0274(16) 0.0177(14) 0.0204(15) -0.0025(12) 0.0045(12) -0.0029(12)
C19 0.0291(17) 0.0205(15) 0.0257(16) -0.0012(12) 0.0039(13) 0.0040(13)
C20 0.044(2) 0.0243(17) 0.044(2) -0.0008(17) 0.0104(18) 0.0068(17)
C21 0.0294(18) 0.0306(18) 0.036(2) -0.0023(15) 0.0071(15) 0.0030(14)
C22 0.0255(16) 0.0250(16) 0.0222(15) -0.0018(12) 0.0057(12) 0.0017(12)
C23 0.0254(18) 0.0341(18) 0.039(2) -0.0082(16) 0.0047(16) 0.0013(14)
C24 0.041(2) 0.0252(18) 0.0315(19) -0.0043(14) 0.0061(16) 0.0029(15)
C25 0.0195(14) 0.0193(14) 0.0195(14) -0.0040(11) 0.0011(11) 0.0021(11)
C26 0.0266(16) 0.0166(14) 0.0257(16) -0.0022(12) 0.0080(13) -0.0004(12)
C27 0.0264(17) 0.0252(17) 0.037(2) -0.0075(14) 0.0026(15) 0.0050(14)
C28 0.037(2) 0.034(2) 0.061(3) -0.011(2) 0.004(2) 0.0166(18)
C29 0.049(2) 0.0251(19) 0.063(3) -0.0163(19) 0.011(2) 0.0097(18)
C30 0.040(2) 0.0208(17) 0.056(3) -0.0147(17) 0.0090(19) -0.0026(15)
C31 0.0285(17) 0.0183(14) 0.038(2) -0.0060(14) 0.0110(15) -0.0015(14)
C32 0.0272(18) 0.036(2) 0.041(2) -0.0123(17) 0.0010(15) 0.0058(15)
C33 0.052(3) 0.063(3) 0.034(2) 0.002(2) 0.0060(19) -0.001(2)
C34 0.072(3) 0.044(3) 0.045(3) 0.003(2) 0.008(2) -0.024(2)
C35 0.0266(16) 0.0226(16) 0.0354(19) -0.0085(14) 0.0087(14) -0.0065(13)
C36 0.038(2) 0.046(2) 0.0285(19) -0.0033(17) 0.0076(16) -0.0175(19)
C37 0.0334(19) 0.036(2) 0.043(2) 0.0089(17) 0.0140(17) 0.0011(16)
C38 0.0280(16) 0.0137(13) 0.0170(14) -0.0030(11) 0.0040(12) 0.0015(12)
C39 0.0262(17) 0.0204(16) 0.0211(16) -0.0024(11) 0.0027(13) 0.0012(11)
C40 0.0342(18) 0.0235(16) 0.0215(16) -0.0001(12) 0.0012(13) 0.0037(13)
C41 0.042(2) 0.0182(15) 0.0236(16) 0.0013(12) 0.0051(14) 0.0008(14)
C42 0.0349(18) 0.0209(15) 0.0240(16) -0.0015(12) 0.0093(13) -0.0055(13)
C43 0.0262(16) 0.0179(14) 0.0220(16) -0.0015(12) 0.0035(13) 0.0014(12)
C44 0.0247(16) 0.0286(18) 0.0307(18) 0.0020(14) 0.0060(14) 0.0039(14)
C45 0.0300(19) 0.039(2) 0.041(2) -0.0005(18) 0.0050(16) 0.0074(17)
C46 0.031(2) 0.034(2) 0.066(3) -0.007(2) 0.014(2) -0.0041(16)
C47 0.0242(16) 0.0220(15) 0.0261(17) 0.0023(12) 0.0055(13) -0.0010(12)
C48 0.0286(17) 0.0335(19) 0.0306(18) -0.0042(15) 0.0080(14) -0.0073(14)
C49 0.0331(19) 0.0272(17) 0.044(2) -0.0035(15) 0.0151(16) 0.0022(14)
C50 0.0208(15) 0.0170(13) 0.0202(15) -0.0011(11) 0.0040(12) -0.0030(11)
C51 0.037(2) 0.0246(16) 0.037(2) 0.0004(16) 0.0026(16) -0.0021(16)
C52 0.069(3) 0.032(2) 0.067(3) 0.014(2) 0.027(3) 0.000(2)
C53 0.070(3) 0.038(2) 0.071(4) 0.005(2) 0.048(3) -0.007(2)
C54 0.0306(18) 0.0333(19) 0.044(2) -0.0043(16) 0.0157(16) -0.0085(15)

loop_
_geom_bond_atom_site_label_1
_geom_bond_atom_site_label_2
_geom_bond_distance
_geom_bond_site_symmetry_2
_geom_bond_publ_flag
Sm1 F1 2.093(2) . ?
Sm1 N1 2.443(3) . ?
Sm1 N3 2.446(3) . ?
Sm1 N4 2.454(3) . ?
Sm1 N2 2.454(3) . ?
Sm1 O1 2.457(2) . ?
Sm1 C25 2.817(3) . ?
Sm1 C50 2.833(3) . ?
O1 C51 1.457(5) . ?
O1 C54 1.457(4) . ?
N1 C25 1.320(4) . ?
N1 C1 1.426(4) . ?
N2 C25 1.340(4) . ?
N2 C13 1.426(4) . ?
N3 C50 1.332(4) . ?
N3 C26 1.423(4) . ?
N4 C50 1.321(4) . ?
N4 C38 1.424(4) . ?
C1 C2 1.410(5) . ?
C1 C6 1.416(4) . ?
C2 C3 1.391(5) . ?
C2 C7 1.525(5) . ?
C3 C4 1.386(6) . ?
C4 C5 1.379(6) . ?
C5 C6 1.391(5) . ?
C6 C10 1.508(5) . ?
C7 C9 1.513(6) . ?
C7 C8 1.535(5) . ?
C10 C11 1.511(7) . ?
C10 C12 1.522(6) . ?
C13 C14 1.406(4) . ?
C13 C18 1.413(4) . ?
C14 C15 1.397(5) . ?
C14 C19 1.532(5) . ?
C15 C16 1.388(6) . ?
C16 C17 1.379(5) . ?
C17 C18 1.397(5) . ?
C18 C22 1.526(5) . ?
C19 C21 1.522(5) . ?
C19 C20 1.527(5) . ?
C22 C24 1.531(5) . ?
C22 C23 1.533(5) . ?
C26 C31 1.401(5) . ?
C26 C27 1.412(5) . ?
C27 C28 1.404(5) . ?
C27 C32 1.514(5) . ?
C28 C29 1.376(6) . ?
C29 C30 1.371(6) . ?
C30 C31 1.410(5) . ?
C31 C35 1.520(5) . ?
C32 C34 1.519(7) . ?
C32 C33 1.538(6) . ?
C35 C37 1.521(6) . ?
C35 C36 1.525(5) . ?
C38 C43 1.408(5) . ?
C38 C39 1.411(5) . ?
C39 C40 1.391(5) . ?
C39 C44 1.522(5) . ?
C40 C41 1.381(5) . ?
C41 C42 1.387(5) . ?
C42 C43 1.398(5) . ?
C43 C47 1.521(5) . ?
C44 C46 1.522(5) . ?
C44 C45 1.532(5) . ?
C47 C49 1.532(5) . ?
C47 C48 1.536(5) . ?
C51 C52 1.515(6) . ?
C52 C53 1.504(7) . ?
C53 C54 1.522(6) . ?
